data_1569428
loop_
_publ_author_name
'Zhu, Xiaohan'
'Mi, Ruijie'
'Yin, Jie'
'Wang, Fen'
'Li, Xingwei'

_publ_section_title
;
 Rhodium-catalyzed atroposelective access to trisubstituted olefins
 <i>via</i> C-H bond olefination of diverse arenes.
;
_journal_issue 29
_journal_name_full 'Chemical science'
_journal_page_first 7999
_journal_page_last 8005
_journal_paper_doi 10.1039/d3sc02714g
_journal_volume 14
_journal_year 2023
_chemical_formula_moiety 'C35 H31 N3 O4 S'
_chemical_formula_sum 'C35 H31 N3 O4 S'
_chemical_formula_weight 589.69
_space_group_crystal_system hexagonal
_space_group_IT_number 170
_space_group_name_Hall 'P 65'
_space_group_name_H-M_alt 'P 65'
_atom_sites_solution_hydrogens mixed
_atom_sites_solution_primary dual
_audit_block_doi 10.5517/ccdc.csd.cc2fw0q2
_audit_creation_date 2023-05-03
_audit_creation_method
;
Olex2 1.5-alpha
(compiled 2022.06.10 svn.r3fa896fb for OlexSys, GUI svn.r6535)
;
_audit_update_record
;
2023-05-03 deposited with the CCDC.	2023-07-03 downloaded from the CCDC.
;
_cell_angle_alpha 90
_cell_angle_beta 90
_cell_angle_gamma 120
_cell_formula_units_Z 6
_cell_length_a 21.8313(6)
_cell_length_b 21.8313(6)
_cell_length_c 11.5605(4)
_cell_measurement_reflns_used 9243
_cell_measurement_temperature 255.00
_cell_measurement_theta_max 68.356
_cell_measurement_theta_min 4.678
_cell_volume 4771.6(2)
_computing_cell_refinement 'SAINT V8.40A (Bruker, 2019)'
_computing_data_reduction 'SAINT V8.40A (Bruker, 2019)'
_computing_molecular_graphics 'Olex2 1.5-alpha (Dolomanov et al., 2009)'
_computing_publication_material 'Olex2 1.5-alpha (Dolomanov et al., 2009)'
_computing_structure_refinement 'SHELXL 2019/2 (Sheldrick, 2015)'
_computing_structure_solution 'SHELXT 2018/2 (Sheldrick, 2018)'
_diffrn_ambient_temperature 255.00
_diffrn_measured_fraction_theta_full 0.996
_diffrn_measured_fraction_theta_max 0.996
_diffrn_measurement_device_type 'Bruker APEX-II CCD'
_diffrn_measurement_method '\f and \w scans'
_diffrn_radiation_type CuK\a
_diffrn_radiation_wavelength 1.54178
_diffrn_reflns_av_R_equivalents 0.0426
_diffrn_reflns_av_unetI/netI 0.0131
_diffrn_reflns_Laue_measured_fraction_full 0.996
_diffrn_reflns_Laue_measured_fraction_max 0.996
_diffrn_reflns_limit_h_max 26
_diffrn_reflns_limit_h_min -26
_diffrn_reflns_limit_k_max 26
_diffrn_reflns_limit_k_min -26
_diffrn_reflns_limit_l_max 12
_diffrn_reflns_limit_l_min -13
_diffrn_reflns_number 149628
_diffrn_reflns_point_group_measured_fraction_full 0.986
_diffrn_reflns_point_group_measured_fraction_max 0.983
_diffrn_reflns_theta_full 67.679
_diffrn_reflns_theta_max 68.492
_diffrn_reflns_theta_min 4.483
_diffrn_source_current 50.0
_diffrn_source_power 2.5
_diffrn_source_voltage 50.0
_diffrn_standards_number 0
_exptl_absorpt_coefficient_mu 1.241
_exptl_absorpt_correction_T_max 0.7531
_exptl_absorpt_correction_T_min 0.6421
_exptl_absorpt_correction_type multi-scan
_exptl_absorpt_process_details
;
SADABS-2016/2 (Bruker,2016/2) was used for absorption correction.
wR2(int) was 0.1066 before and 0.0743 after correction.
The Ratio of minimum to maximum transmission is 0.8526.
The \l/2 correction factor is Not present.
;
_exptl_crystal_colour 'clear light colourless'
_exptl_crystal_colour_lustre clear
_exptl_crystal_colour_modifier light
_exptl_crystal_colour_primary colourless
_exptl_crystal_density_diffrn 1.231
_exptl_crystal_description block
_exptl_crystal_F_000 1860
_exptl_crystal_size_max 0.4
_exptl_crystal_size_mid 0.3
_exptl_crystal_size_min 0.3
_refine_diff_density_max 0.145
_refine_diff_density_min -0.243
_refine_diff_density_rms 0.031
_refine_ls_abs_structure_details
;
 Flack x determined using 2601 quotients [(I+)-(I-)]/[(I+)+(I-)]
 (Parsons, Flack and Wagner, Acta Cryst. B69 (2013) 249-259).
;
_refine_ls_abs_structure_Flack 0.036(4)
_refine_ls_extinction_method none
_refine_ls_goodness_of_fit_ref 1.053
_refine_ls_hydrogen_treatment mixed
_refine_ls_matrix_type full
_refine_ls_number_parameters 396
_refine_ls_number_reflns 5768
_refine_ls_number_restraints 350
_refine_ls_restrained_S_all 1.031
_refine_ls_R_factor_all 0.0274
_refine_ls_R_factor_gt 0.0268
_refine_ls_shift/su_max 0.012
_refine_ls_shift/su_mean 0.000
_refine_ls_structure_factor_coef Fsqd
_refine_ls_weighting_details 'w=1/[\s^2^(Fo^2^)+(0.0444P)^2^+0.5683P] where P=(Fo^2^+2Fc^2^)/3'
_refine_ls_weighting_scheme calc
_refine_ls_wR_factor_gt 0.0710
_refine_ls_wR_factor_ref 0.0715
_reflns_Friedel_coverage 0.874
_reflns_Friedel_fraction_full 0.976
_reflns_Friedel_fraction_max 0.969
_reflns_number_gt 5658
_reflns_number_total 5768
_reflns_threshold_expression 'I > 2\s(I)'
_cod_data_source_file d3sc02714g2.cif
_cod_data_source_block s
_cod_depositor_comments 'Adding full bibliography for 1569428--1569430.cif.'
_cod_original_cell_volume 4771.6(3)
_cod_database_code 1569428
_shelx_shelxl_version_number 2019/2
_shelx_space_group_comment
;
The symmetry employed for this shelxl refinement is uniquely defined
by the following loop, which should always be used as a source of
symmetry information in preference to the above space-group names.
They are only intended as comments.
;
_shelx_estimated_absorpt_t_max 0.707
_shelx_estimated_absorpt_t_min 0.637
_olex2_refinement_description
;
1. Rigid bond restraints
 S1
 with sigma for 1-2 distances of 0.01 and sigma for 1-3 distances of 0.01
2. Uiso/Uaniso restraints and constraints
S1: within 2A with sigma of 0.04 and sigma for terminal atoms of 0.08 within 2A
3. Rigid body (RIGU) restrains
 All non-hydrogen atoms
 with sigma for 1-2 distances of 0.004 and sigma for 1-3 distances of 0.004
4.a Aromatic/amide H refined with riding coordinates:
 C1(H1), C24(H24), C28(H28), C30(H30), C32(H32), C34(H34), C9(H9), C19(H19),
 C21(H21), C11(H11), C25(H25), C27(H27), C7(H7), C29(H29), C2(H2), C33(H33),
 C17(H17), C35(H35)
4.b Idealised Me refined as rotating group:
 C5(H5A,H5B,H5C), C13(H13A,H13B,H13C), C15(H15A,H15B,H15C), C31(H31A,H31B,H31C)
;
_smtbx_masks_void_probe_radius 1.2
_smtbx_masks_void_truncation_radius 1.2
_olex2_submission_special_instructions 'No special instructions were received'

loop_
_space_group_symop_operation_xyz
'x, y, z'
'-y, x-y, z+2/3'
'-x+y, -x, z+1/3'
'-x, -y, z+1/2'
'y, -x+y, z+1/6'
'x-y, x, z+5/6'

loop_
_atom_site_label
_atom_site_type_symbol
_atom_site_fract_x
_atom_site_fract_y
_atom_site_fract_z
_atom_site_U_iso_or_equiv
_atom_site_adp_type
_atom_site_occupancy
_atom_site_site_symmetry_order
_atom_site_calc_flag
_atom_site_refinement_flags_posn
_atom_site_refinement_flags_adp
_atom_site_refinement_flags_occupancy
_atom_site_disorder_assembly
_atom_site_disorder_group
S1 S 0.55215(2) 0.59373(2) 0.43951(4) 0.03338(12) Uani 1 1 d . . . . .
O002 O 0.54437(8) 0.52427(7) 0.45067(13) 0.0406(3) Uani 1 1 d . . . . .
O003 O 0.49563(8) 0.59865(9) 0.38549(13) 0.0443(3) Uani 1 1 d . . . . .
N1 N 0.68818(9) 0.63779(9) 0.36401(14) 0.0348(4) Uani 1 1 d . . . . .
O3 O 0.56501(10) 0.38970(8) 0.60191(17) 0.0567(4) Uani 1 1 d . . . . .
O006 O 0.68406(11) 0.46884(10) 0.73177(17) 0.0635(5) Uani 1 1 d . . . . .
N2 N 0.71454(11) 0.61662(10) 0.76037(16) 0.0455(4) Uani 1 1 d . . . . .
C1 C 0.71137(10) 0.54274(10) 0.40564(17) 0.0346(4) Uani 1 1 d . . . . .
H1 H 0.729488 0.524724 0.460233 0.041 Uiso 1 1 calc R U . . .
N4 N 0.59980(10) 0.46311(10) 0.61051(19) 0.0458(4) Uani 1 1 d . . . . .
C6 C 0.70302(10) 0.59626(10) 0.44411(18) 0.0337(4) Uani 1 1 d . . . . .
C8 C 0.69690(11) 0.50805(10) 0.29290(17) 0.0366(4) Uani 1 1 d . . . . .
C10 C 0.70736(10) 0.72029(10) 0.22902(17) 0.0347(4) Uani 1 1 d . . . . .
C12 C 0.69409(12) 0.57597(12) 0.66150(19) 0.0390(4) Uani 1 1 d . . . . .
C14 C 0.63842(10) 0.69655(11) 0.27689(16) 0.0346(4) Uani 1 1 d . . . . .
C16 C 0.71223(10) 0.61905(11) 0.56468(18) 0.0355(4) Uani 1 1 d . . . . .
C18 C 0.73644(11) 0.68319(11) 0.28460(18) 0.0358(4) Uani 1 1 d . . . . .
C20 C 0.74536(11) 0.69086(11) 0.6070(2) 0.0402(4) Uani 1 1 d . . . . .
C22 C 0.56707(10) 0.63133(10) 0.57877(17) 0.0345(4) Uani 1 1 d . . . . .
C24 C 0.84307(13) 0.74802(14) 0.1797(2) 0.0528(6) Uani 1 1 d . . . . .
H24 H 0.888941 0.758477 0.162692 0.063 Uiso 1 1 calc R U . . .
C26 C 0.74522(12) 0.68643(13) 0.7290(2) 0.0458(5) Uani 1 1 d . . . . .
C28 C 0.59949(12) 0.70442(11) 0.59016(19) 0.0408(5) Uani 1 1 d . . . . .
H28 H 0.614334 0.733298 0.525043 0.049 Uiso 1 1 calc R U . . .
C30 C 0.72861(11) 0.46684(11) 0.2688(2) 0.0438(5) Uani 1 1 d . . . . .
H30 H 0.758300 0.463872 0.323416 0.053 Uiso 1 1 calc R U . . .
C32 C 0.60932(13) 0.73346(12) 0.6988(2) 0.0457(5) Uani 1 1 d . . . . .
H32 H 0.631606 0.782367 0.706468 0.055 Uiso 1 1 calc R U . . .
C34 C 0.77409(13) 0.75754(13) 0.5551(2) 0.0513(5) Uani 1 1 d . . . . .
H34 H 0.775678 0.761800 0.474995 0.062 Uiso 1 1 calc R U . . .
C36 C 0.62892(10) 0.64673(10) 0.35887(16) 0.0320(4) Uani 1 1 d . . . . .
C9 C 0.71633(14) 0.43093(12) 0.1657(2) 0.0539(6) Uani 1 1 d . . . . .
H9 H 0.738647 0.405024 0.150251 0.065 Uiso 1 1 calc R U . . .
C19 C 0.80483(12) 0.69700(13) 0.2611(2) 0.0483(5) Uani 1 1 d . . . . .
H19 H 0.823852 0.672721 0.298929 0.058 Uiso 1 1 calc R U . . .
C5 C 0.59009(12) 0.72308(13) 0.2407(2) 0.0434(5) Uani 1 1 d . . . . .
H5A H 0.614766 0.762571 0.189305 0.065 Uiso 1 1 calc R U . . .
H5B H 0.574758 0.737691 0.307724 0.065 Uiso 1 1 calc R U . . .
H5C H 0.549708 0.686007 0.201694 0.065 Uiso 1 1 calc R U . . .
C21 C 0.65095(12) 0.50974(14) 0.2107(2) 0.0483(5) Uani 1 1 d . . . . .
H21 H 0.629045 0.536181 0.224914 0.058 Uiso 1 1 calc R U . . .
C11 C 0.81495(13) 0.78449(13) 0.1218(2) 0.0499(5) Uani 1 1 d . . . . .
H11 H 0.842133 0.818107 0.066449 0.060 Uiso 1 1 calc R U . . .
C23 C 0.65952(12) 0.49730(12) 0.6715(2) 0.0445(5) Uani 1 1 d . . . . .
C3 C 0.58686(12) 0.69172(13) 0.79705(19) 0.0453(5) Uani 1 1 d . . . . .
C25 C 0.54380(11) 0.58830(12) 0.6755(2) 0.0413(5) Uani 1 1 d . . . . .
H25 H 0.521823 0.539409 0.667973 0.050 Uiso 1 1 calc R U . . .
C13 C 0.59856(17) 0.72453(17) 0.9153(2) 0.0643(7) Uani 1 1 d . . . . .
H13A H 0.645674 0.764275 0.920130 0.096 Uiso 1 1 calc R U . . .
H13B H 0.592435 0.690194 0.972806 0.096 Uiso 1 1 calc R U . . .
H13C H 0.565025 0.740046 0.928383 0.096 Uiso 1 1 calc R U . . .
C27 C 0.77170(15) 0.74634(16) 0.7991(2) 0.0624(7) Uani 1 1 d . . . . .
H27 H 0.771555 0.742816 0.879248 0.075 Uiso 1 1 calc R U . . .
C7 C 0.67080(14) 0.43342(14) 0.0852(2) 0.0596(7) Uani 1 1 d . . . . .
H7 H 0.662335 0.409058 0.015655 0.072 Uiso 1 1 calc R U . . .
C29 C 0.74766(12) 0.77161(12) 0.14524(18) 0.0431(5) Uani 1 1 d . . . . .
H29 H 0.729289 0.796238 0.106614 0.052 Uiso 1 1 calc R U . . .
C15 C 0.59599(18) 0.36892(14) 0.5126(3) 0.0673(8) Uani 1 1 d . . . . .
H15A H 0.591056 0.387156 0.439744 0.101 Uiso 1 1 calc R U . . .
H15B H 0.572502 0.318234 0.508894 0.101 Uiso 1 1 calc R U . . .
H15C H 0.645260 0.387379 0.528931 0.101 Uiso 1 1 calc R U . . .
C31 C 0.69885(18) 0.59068(18) 0.8789(2) 0.0629(7) Uani 1 1 d . . . . .
H31A H 0.674084 0.610860 0.917333 0.094 Uiso 1 1 calc R U . . .
H31B H 0.742209 0.603999 0.919166 0.094 Uiso 1 1 calc R U . . .
H31C H 0.669911 0.540074 0.878457 0.094 Uiso 1 1 calc R U . . .
C2 C 0.63771(13) 0.47239(14) 0.1083(2) 0.0558(6) Uani 1 1 d . . . . .
H2 H 0.606484 0.473361 0.054639 0.067 Uiso 1 1 calc R U . . .
C33 C 0.55371(13) 0.61906(13) 0.7836(2) 0.0467(5) Uani 1 1 d . . . . .
H33 H 0.537735 0.590248 0.848743 0.056 Uiso 1 1 calc R U . . .
C17 C 0.80002(17) 0.81686(15) 0.6242(3) 0.0689(7) Uani 1 1 d . . . . .
H17 H 0.819018 0.861319 0.590274 0.083 Uiso 1 1 calc R U . . .
C35 C 0.79797(18) 0.81069(16) 0.7453(3) 0.0748(8) Uani 1 1 d . . . . .
H35 H 0.814866 0.851301 0.790264 0.090 Uiso 1 1 calc R U . . .
H4 H 0.5865(14) 0.4817(14) 0.560(3) 0.049(7) Uiso 1 1 d . . . . .

loop_
_atom_site_aniso_label
_atom_site_aniso_U_11
_atom_site_aniso_U_22
_atom_site_aniso_U_33
_atom_site_aniso_U_23
_atom_site_aniso_U_13
_atom_site_aniso_U_12
S1 0.0327(2) 0.0358(2) 0.0320(2) -0.00025(18) 0.00058(17) 0.01743(19)
O002 0.0435(7) 0.0326(7) 0.0441(8) -0.0034(6) -0.0008(6) 0.0177(6)
O003 0.0382(8) 0.0571(9) 0.0416(8) 0.0016(7) -0.0023(6) 0.0269(7)
N1 0.0379(8) 0.0396(8) 0.0326(9) 0.0033(7) 0.0021(7) 0.0236(7)
O3 0.0606(10) 0.0365(8) 0.0662(11) 0.0106(8) 0.0110(9) 0.0193(7)
O006 0.0744(12) 0.0601(11) 0.0667(12) 0.0155(9) -0.0081(9) 0.0416(10)
N2 0.0557(11) 0.0571(11) 0.0316(9) -0.0007(8) -0.0019(8) 0.0342(9)
C1 0.0339(9) 0.0372(9) 0.0360(11) 0.0016(8) 0.0009(8) 0.0203(8)
N4 0.0526(10) 0.0379(9) 0.0494(11) 0.0079(8) 0.0032(9) 0.0245(8)
C6 0.0330(9) 0.0364(9) 0.0344(10) 0.0034(8) 0.0008(8) 0.0195(8)
C8 0.0360(10) 0.0348(9) 0.0361(11) -0.0001(8) 0.0063(8) 0.0154(8)
C10 0.0416(10) 0.0383(10) 0.0248(9) -0.0021(8) -0.0004(7) 0.0204(8)
C12 0.0427(11) 0.0452(11) 0.0360(11) -0.0011(9) -0.0008(8) 0.0271(9)
C14 0.0394(10) 0.0415(10) 0.0254(9) -0.0026(8) -0.0023(8) 0.0222(8)
C16 0.0379(10) 0.0393(10) 0.0352(10) -0.0008(8) -0.0014(8) 0.0238(8)
C18 0.0376(10) 0.0411(10) 0.0313(10) 0.0004(8) 0.0028(8) 0.0218(8)
C20 0.0419(10) 0.0420(10) 0.0397(11) -0.0055(9) -0.0033(9) 0.0234(9)
C22 0.0361(9) 0.0377(10) 0.0344(11) 0.0014(8) 0.0031(7) 0.0220(8)
C24 0.0443(12) 0.0634(15) 0.0505(14) 0.0078(11) 0.0134(10) 0.0268(11)
C26 0.0498(12) 0.0535(13) 0.0380(12) -0.0082(9) -0.0051(9) 0.0287(10)
C28 0.0536(12) 0.0359(10) 0.0362(11) 0.0022(8) 0.0019(9) 0.0248(9)
C30 0.0442(11) 0.0370(10) 0.0489(12) 0.0017(9) 0.0098(10) 0.0193(9)
C32 0.0581(13) 0.0440(11) 0.0415(12) -0.0036(9) -0.0017(10) 0.0304(11)
C34 0.0568(13) 0.0447(12) 0.0496(13) -0.0037(10) 0.0016(11) 0.0233(11)
C36 0.0334(9) 0.0384(10) 0.0278(9) -0.0030(7) -0.0010(7) 0.0206(8)
C9 0.0563(14) 0.0401(12) 0.0563(15) -0.0075(10) 0.0184(11) 0.0174(11)
C19 0.0464(11) 0.0566(13) 0.0497(13) 0.0065(11) 0.0090(10) 0.0316(10)
C5 0.0480(12) 0.0543(12) 0.0356(11) 0.0062(9) -0.0010(9) 0.0314(10)
C21 0.0453(12) 0.0578(13) 0.0402(12) -0.0073(10) -0.0022(9) 0.0245(11)
C11 0.0518(13) 0.0542(13) 0.0370(12) 0.0054(10) 0.0110(10) 0.0216(11)
C23 0.0520(12) 0.0461(12) 0.0430(12) 0.0086(9) 0.0071(10) 0.0303(10)
C3 0.0514(12) 0.0578(13) 0.0368(11) -0.0040(10) -0.0001(9) 0.0349(11)
C25 0.0428(11) 0.0411(11) 0.0390(11) 0.0078(9) 0.0072(9) 0.0204(9)
C13 0.0799(18) 0.0814(19) 0.0422(14) -0.0146(13) -0.0035(13) 0.0483(16)
C27 0.0692(17) 0.0693(17) 0.0456(14) -0.0200(12) -0.0110(12) 0.0323(14)
C7 0.0555(14) 0.0523(13) 0.0461(14) -0.0144(11) 0.0128(11) 0.0083(11)
C29 0.0529(12) 0.0465(12) 0.0289(10) 0.0026(8) 0.0019(9) 0.0242(10)
C15 0.0810(19) 0.0445(13) 0.0736(19) -0.0039(12) 0.0108(15) 0.0293(13)
C31 0.0829(19) 0.088(2) 0.0328(13) 0.0036(12) 0.0010(12) 0.0539(16)
C2 0.0451(12) 0.0652(15) 0.0397(12) -0.0081(11) -0.0019(10) 0.0145(11)
C33 0.0542(12) 0.0559(13) 0.0323(11) 0.0085(9) 0.0094(9) 0.0293(10)
C17 0.0777(18) 0.0431(13) 0.0726(19) -0.0079(12) -0.0043(15) 0.0203(13)
C35 0.084(2) 0.0573(16) 0.0688(19) -0.0282(15) -0.0155(16) 0.0245(15)

loop_
_atom_type_symbol
_atom_type_description
_atom_type_scat_dispersion_real
_atom_type_scat_dispersion_imag
_atom_type_scat_source
C C 0.0181 0.0091 'International Tables Vol C Tables 4.2.6.8 and 6.1.1.4'
H H 0.0000 0.0000 'International Tables Vol C Tables 4.2.6.8 and 6.1.1.4'
N N 0.0311 0.0180 'International Tables Vol C Tables 4.2.6.8 and 6.1.1.4'
O O 0.0492 0.0322 'International Tables Vol C Tables 4.2.6.8 and 6.1.1.4'
S S 0.3331 0.5567 'International Tables Vol C Tables 4.2.6.8 and 6.1.1.4'

loop_
_geom_angle_atom_site_label_1
_geom_angle_atom_site_label_2
_geom_angle_atom_site_label_3
_geom_angle
_geom_angle_site_symmetry_1
_geom_angle_site_symmetry_3
_geom_angle_publ_flag
O002 S1 C22 107.75(9) . . ?
O002 S1 C36 108.17(9) . . ?
O003 S1 O002 117.62(9) . . ?
O003 S1 C22 109.18(9) . . ?
O003 S1 C36 107.05(9) . . ?
C36 S1 C22 106.56(9) . . ?
C18 N1 C6 123.37(16) . . ?
C18 N1 C36 107.40(15) . . ?
C36 N1 C6 128.87(16) . . ?
N4 O3 C15 110.19(18) . . ?
C12 N2 C31 126.4(2) . . ?
C26 N2 C12 108.52(19) . . ?
C26 N2 C31 124.7(2) . . ?
C6 C1 H1 114.5 . . ?
C6 C1 C8 131.10(19) . . ?
C8 C1 H1 114.5 . . ?
O3 N4 H4 112.7(19) . . ?
C23 N4 O3 119.99(19) . . ?
C23 N4 H4 124.9(18) . . ?
N1 C6 C16 115.79(16) . . ?
C1 C6 N1 120.30(19) . . ?
C1 C6 C16 123.81(18) . . ?
C30 C8 C1 117.33(19) . . ?
C21 C8 C1 124.46(19) . . ?
C21 C8 C30 118.1(2) . . ?
C18 C10 C14 108.00(18) . . ?
C29 C10 C14 132.68(19) . . ?
C29 C10 C18 119.29(19) . . ?
N2 C12 C16 110.01(19) . . ?
N2 C12 C23 119.39(19) . . ?
C16 C12 C23 130.6(2) . . ?
C10 C14 C5 124.60(19) . . ?
C36 C14 C10 105.49(17) . . ?
C36 C14 C5 129.91(18) . . ?
C12 C16 C6 126.57(18) . . ?
C12 C16 C20 106.35(18) . . ?
C20 C16 C6 127.01(19) . . ?
N1 C18 C10 108.40(17) . . ?
N1 C18 C19 129.63(19) . . ?
C19 C18 C10 121.9(2) . . ?
C26 C20 C16 106.29(19) . . ?
C34 C20 C16 134.8(2) . . ?
C34 C20 C26 118.9(2) . . ?
C28 C22 S1 119.37(16) . . ?
C25 C22 S1 120.17(16) . . ?
C25 C22 C28 120.39(19) . . ?
C19 C24 H24 119.1 . . ?
C19 C24 C11 121.9(2) . . ?
C11 C24 H24 119.1 . . ?
N2 C26 C20 108.82(19) . . ?
N2 C26 C27 129.2(2) . . ?
C27 C26 C20 122.0(2) . . ?
C22 C28 H28 120.4 . . ?
C32 C28 C22 119.2(2) . . ?
C32 C28 H28 120.4 . . ?
C8 C30 H30 119.5 . . ?
C9 C30 C8 121.1(2) . . ?
C9 C30 H30 119.5 . . ?
C28 C32 H32 119.2 . . ?
C28 C32 C3 121.6(2) . . ?
C3 C32 H32 119.2 . . ?
C20 C34 H34 120.4 . . ?
C17 C34 C20 119.3(3) . . ?
C17 C34 H34 120.4 . . ?
N1 C36 S1 121.94(14) . . ?
C14 C36 S1 127.10(15) . . ?
C14 C36 N1 110.71(16) . . ?
C30 C9 H9 120.0 . . ?
C30 C9 C7 120.0(2) . . ?
C7 C9 H9 120.0 . . ?
C18 C19 H19 121.3 . . ?
C24 C19 C18 117.3(2) . . ?
C24 C19 H19 121.3 . . ?
C14 C5 H5A 109.5 . . ?
C14 C5 H5B 109.5 . . ?
C14 C5 H5C 109.5 . . ?
H5A C5 H5B 109.5 . . ?
H5A C5 H5C 109.5 . . ?
H5B C5 H5C 109.5 . . ?
C8 C21 H21 119.7 . . ?
C2 C21 C8 120.5(2) . . ?
C2 C21 H21 119.7 . . ?
C24 C11 H11 119.4 . . ?
C29 C11 C24 121.2(2) . . ?
C29 C11 H11 119.4 . . ?
O006 C23 N4 124.8(2) . . ?
O006 C23 C12 122.0(2) . . ?
N4 C23 C12 113.12(19) . . ?
C32 C3 C13 120.8(2) . . ?
C32 C3 C33 118.2(2) . . ?
C33 C3 C13 121.0(2) . . ?
C22 C25 H25 120.5 . . ?
C22 C25 C33 119.0(2) . . ?
C33 C25 H25 120.5 . . ?
C3 C13 H13A 109.5 . . ?
C3 C13 H13B 109.5 . . ?
C3 C13 H13C 109.5 . . ?
H13A C13 H13B 109.5 . . ?
H13A C13 H13C 109.5 . . ?
H13B C13 H13C 109.5 . . ?
C26 C27 H27 121.2 . . ?
C35 C27 C26 117.6(3) . . ?
C35 C27 H27 121.2 . . ?
C9 C7 H7 120.1 . . ?
C9 C7 C2 119.9(2) . . ?
C2 C7 H7 120.1 . . ?
C10 C29 H29 120.8 . . ?
C11 C29 C10 118.4(2) . . ?
C11 C29 H29 120.8 . . ?
O3 C15 H15A 109.5 . . ?
O3 C15 H15B 109.5 . . ?
O3 C15 H15C 109.5 . . ?
H15A C15 H15B 109.5 . . ?
H15A C15 H15C 109.5 . . ?
H15B C15 H15C 109.5 . . ?
N2 C31 H31A 109.5 . . ?
N2 C31 H31B 109.5 . . ?
N2 C31 H31C 109.5 . . ?
H31A C31 H31B 109.5 . . ?
H31A C31 H31C 109.5 . . ?
H31B C31 H31C 109.5 . . ?
C21 C2 C7 120.4(3) . . ?
C21 C2 H2 119.8 . . ?
C7 C2 H2 119.8 . . ?
C3 C33 H33 119.2 . . ?
C25 C33 C3 121.5(2) . . ?
C25 C33 H33 119.2 . . ?
C34 C17 H17 119.7 . . ?
C34 C17 C35 120.5(3) . . ?
C35 C17 H17 119.7 . . ?
C27 C35 C17 121.8(3) . . ?
C27 C35 H35 119.1 . . ?
C17 C35 H35 119.1 . . ?

loop_
_geom_bond_atom_site_label_1
_geom_bond_atom_site_label_2
_geom_bond_distance
_geom_bond_site_symmetry_2
_geom_bond_publ_flag
S1 O002 1.4447(14) . ?
S1 O003 1.4342(15) . ?
S1 C22 1.762(2) . ?
S1 C36 1.7544(19) . ?
N1 C6 1.441(2) . ?
N1 C18 1.375(3) . ?
N1 C36 1.403(2) . ?
O3 N4 1.392(2) . ?
O3 C15 1.427(3) . ?
O006 C23 1.221(3) . ?
N2 C12 1.377(3) . ?
N2 C26 1.372(3) . ?
N2 C31 1.457(3) . ?
C1 H1 0.9300 . ?
C1 C6 1.345(3) . ?
C1 C8 1.460(3) . ?
N4 C23 1.334(3) . ?
N4 H4 0.84(3) . ?
C6 C16 1.460(3) . ?
C8 C30 1.410(3) . ?
C8 C21 1.395(3) . ?
C10 C14 1.435(3) . ?
C10 C18 1.409(3) . ?
C10 C29 1.408(3) . ?
C12 C16 1.386(3) . ?
C12 C23 1.495(3) . ?
C14 C36 1.378(3) . ?
C14 C5 1.495(3) . ?
C16 C20 1.444(3) . ?
C18 C19 1.394(3) . ?
C20 C26 1.415(3) . ?
C20 C34 1.399(3) . ?
C22 C28 1.391(3) . ?
C22 C25 1.383(3) . ?
C24 H24 0.9300 . ?
C24 C19 1.376(3) . ?
C24 C11 1.395(4) . ?
C26 C27 1.394(3) . ?
C28 H28 0.9300 . ?
C28 C32 1.375(3) . ?
C30 H30 0.9300 . ?
C30 C9 1.377(3) . ?
C32 H32 0.9300 . ?
C32 C3 1.383(3) . ?
C34 H34 0.9300 . ?
C34 C17 1.379(4) . ?
C9 H9 0.9300 . ?
C9 C7 1.382(4) . ?
C19 H19 0.9300 . ?
C5 H5A 0.9600 . ?
C5 H5B 0.9600 . ?
C5 H5C 0.9600 . ?
C21 H21 0.9300 . ?
C21 C2 1.384(4) . ?
C11 H11 0.9300 . ?
C11 C29 1.377(3) . ?
C3 C13 1.505(3) . ?
C3 C33 1.384(4) . ?
C25 H25 0.9300 . ?
C25 C33 1.384(3) . ?
C13 H13A 0.9600 . ?
C13 H13B 0.9600 . ?
C13 H13C 0.9600 . ?
C27 H27 0.9300 . ?
C27 C35 1.372(5) . ?
C7 H7 0.9300 . ?
C7 C2 1.390(4) . ?
C29 H29 0.9300 . ?
C15 H15A 0.9600 . ?
C15 H15B 0.9600 . ?
C15 H15C 0.9600 . ?
C31 H31A 0.9600 . ?
C31 H31B 0.9600 . ?
C31 H31C 0.9600 . ?
C2 H2 0.9300 . ?
C33 H33 0.9300 . ?
C17 H17 0.9300 . ?
C17 C35 1.406(5) . ?
C35 H35 0.9300 . ?

loop_
_geom_torsion_atom_site_label_1
_geom_torsion_atom_site_label_2
_geom_torsion_atom_site_label_3
_geom_torsion_atom_site_label_4
_geom_torsion
_geom_torsion_site_symmetry_1
_geom_torsion_site_symmetry_2
_geom_torsion_site_symmetry_3
_geom_torsion_site_symmetry_4
_geom_torsion_publ_flag
S1 C22 C28 C32 178.25(18) . . . . ?
S1 C22 C25 C33 -177.49(17) . . . . ?
O002 S1 C22 C28 158.33(16) . . . . ?
O002 S1 C22 C25 -24.60(19) . . . . ?
O002 S1 C36 N1 -32.19(18) . . . . ?
O002 S1 C36 C14 141.62(17) . . . . ?
O003 S1 C22 C28 -72.86(18) . . . . ?
O003 S1 C22 C25 104.20(18) . . . . ?
O003 S1 C36 N1 -159.86(15) . . . . ?
O003 S1 C36 C14 14.0(2) . . . . ?
N1 C6 C16 C12 147.29(19) . . . . ?
N1 C6 C16 C20 -36.3(3) . . . . ?
N1 C18 C19 C24 -177.0(2) . . . . ?
O3 N4 C23 O006 -7.5(4) . . . . ?
O3 N4 C23 C12 173.81(19) . . . . ?
N2 C12 C16 C6 176.38(19) . . . . ?
N2 C12 C16 C20 -0.6(2) . . . . ?
N2 C12 C23 O006 -48.5(3) . . . . ?
N2 C12 C23 N4 130.2(2) . . . . ?
N2 C26 C27 C35 -178.0(3) . . . . ?
C1 C6 C16 C12 -36.4(3) . . . . ?
C1 C6 C16 C20 140.0(2) . . . . ?
C1 C8 C30 C9 178.38(19) . . . . ?
C1 C8 C21 C2 -176.8(2) . . . . ?
C6 N1 C18 C10 -174.04(17) . . . . ?
C6 N1 C18 C19 2.5(3) . . . . ?
C6 N1 C36 S1 -11.6(3) . . . . ?
C6 N1 C36 C14 173.71(19) . . . . ?
C6 C1 C8 C30 163.1(2) . . . . ?
C6 C1 C8 C21 -20.7(3) . . . . ?
C6 C16 C20 C26 -176.9(2) . . . . ?
C6 C16 C20 C34 4.0(4) . . . . ?
C8 C1 C6 N1 -11.6(3) . . . . ?
C8 C1 C6 C16 172.22(19) . . . . ?
C8 C30 C9 C7 -1.7(3) . . . . ?
C8 C21 C2 C7 -0.9(4) . . . . ?
C10 C14 C36 S1 -174.83(14) . . . . ?
C10 C14 C36 N1 -0.4(2) . . . . ?
C10 C18 C19 C24 -0.9(3) . . . . ?
C12 N2 C26 C20 -0.8(3) . . . . ?
C12 N2 C26 C27 177.7(3) . . . . ?
C12 C16 C20 C26 0.1(2) . . . . ?
C12 C16 C20 C34 -179.1(3) . . . . ?
C14 C10 C18 N1 0.1(2) . . . . ?
C14 C10 C18 C19 -176.8(2) . . . . ?
C14 C10 C29 C11 176.9(2) . . . . ?
C16 C12 C23 O006 129.8(3) . . . . ?
C16 C12 C23 N4 -51.5(3) . . . . ?
C16 C20 C26 N2 0.4(2) . . . . ?
C16 C20 C26 C27 -178.2(2) . . . . ?
C16 C20 C34 C17 177.7(3) . . . . ?
C18 N1 C6 C1 -68.9(3) . . . . ?
C18 N1 C6 C16 107.6(2) . . . . ?
C18 N1 C36 S1 175.26(14) . . . . ?
C18 N1 C36 C14 0.5(2) . . . . ?
C18 C10 C14 C36 0.2(2) . . . . ?
C18 C10 C14 C5 -179.87(19) . . . . ?
C18 C10 C29 C11 -1.0(3) . . . . ?
C20 C26 C27 C35 0.3(4) . . . . ?
C20 C34 C17 C35 0.2(5) . . . . ?
C22 S1 C36 N1 83.42(17) . . . . ?
C22 S1 C36 C14 -102.77(18) . . . . ?
C22 C28 C32 C3 -0.9(4) . . . . ?
C22 C25 C33 C3 -0.6(3) . . . . ?
C24 C11 C29 C10 -0.3(4) . . . . ?
C26 N2 C12 C16 0.9(2) . . . . ?
C26 N2 C12 C23 179.47(19) . . . . ?
C26 C20 C34 C17 -1.4(4) . . . . ?
C26 C27 C35 C17 -1.5(5) . . . . ?
C28 C22 C25 C33 -0.5(3) . . . . ?
C28 C32 C3 C13 179.6(2) . . . . ?
C28 C32 C3 C33 -0.1(4) . . . . ?
C30 C8 C21 C2 -0.6(3) . . . . ?
C30 C9 C7 C2 0.2(4) . . . . ?
C32 C3 C33 C25 0.9(3) . . . . ?
C34 C20 C26 N2 179.7(2) . . . . ?
C34 C20 C26 C27 1.1(4) . . . . ?
C34 C17 C35 C27 1.3(5) . . . . ?
C36 S1 C22 C28 42.43(18) . . . . ?
C36 S1 C22 C25 -140.50(17) . . . . ?
C36 N1 C6 C1 118.9(2) . . . . ?
C36 N1 C6 C16 -64.6(3) . . . . ?
C36 N1 C18 C10 -0.4(2) . . . . ?
C36 N1 C18 C19 176.2(2) . . . . ?
C9 C7 C2 C21 1.1(4) . . . . ?
C19 C24 C11 C29 1.0(4) . . . . ?
C5 C14 C36 S1 5.2(3) . . . . ?
C5 C14 C36 N1 179.6(2) . . . . ?
C21 C8 C30 C9 1.9(3) . . . . ?
C11 C24 C19 C18 -0.4(4) . . . . ?
C23 C12 C16 C6 -2.0(4) . . . . ?
C23 C12 C16 C20 -179.0(2) . . . . ?
C25 C22 C28 C32 1.2(3) . . . . ?
C13 C3 C33 C25 -178.8(2) . . . . ?
C29 C10 C14 C36 -177.8(2) . . . . ?
C29 C10 C14 C5 2.1(4) . . . . ?
C29 C10 C18 N1 178.48(18) . . . . ?
C29 C10 C18 C19 1.6(3) . . . . ?
C15 O3 N4 C23 -83.1(3) . . . . ?
C31 N2 C12 C16 173.8(2) . . . . ?
C31 N2 C12 C23 -7.6(3) . . . . ?
C31 N2 C26 C20 -173.8(2) . . . . ?
C31 N2 C26 C27 4.6(4) . . . . ?

loop_
_smtbx_masks_void_nr
_smtbx_masks_void_average_x
_smtbx_masks_void_average_y
_smtbx_masks_void_average_z
_smtbx_masks_void_volume
_smtbx_masks_void_count_electrons
_smtbx_masks_void_content
1 0.000 0.000 -0.310 385.0 77.1 ?
2 0.011 0.428 0.419 16.5 0.0 ?
3 -0.011 0.572 0.919 16.5 0.0 ?
4 0.228 0.553 0.068 10.8 0.0 ?
5 0.325 0.772 0.401 10.8 0.0 ?
6 0.428 0.418 0.586 16.5 0.0 ?
7 0.418 -0.011 0.752 16.5 0.0 ?
8 0.447 0.675 0.735 10.8 0.0 ?
9 0.553 0.325 0.235 10.8 0.0 ?
10 0.572 0.582 0.086 16.5 0.0 ?
11 0.582 0.011 0.252 16.5 0.0 ?
12 0.675 0.228 0.901 10.8 0.0 ?
13 0.772 0.447 0.568 10.8 0.0 ?
